data_4305596
loop_
_publ_author_name
'Desmond J. Hubbard'
'Alexander R. Johnston'
'Hernan Sanchez Casalongue'
'Amy Narducci Sarjeant'
'Alexander J. Norquist'

_publ_section_title
;
Synthetic Approaches for Noncentrosymmetric Molybdates
;
_journal_name_full 'Inorganic Chemistry'
_journal_page_first 8518
_journal_page_last 8525
_journal_paper_doi 10.1021/ic800572g
_journal_volume 47
_journal_year 2008
_chemical_formula_moiety 'C12 H44 F2 Mo8 N4 Na2 O30'
_chemical_formula_sum 'C12 H44 F2 Mo8 N4 Na2 O30'
_chemical_formula_weight 1575.99
_space_group_IT_number 14
_symmetry_cell_setting monoclinic
_symmetry_space_group_name_Hall '-P 2ybc'
_symmetry_space_group_name_H-M 'P 1 21/c 1'
_atom_sites_solution_hydrogens geom
_atom_sites_solution_primary direct
_audit_creation_date 06-12-04
_audit_creation_method CRYSTALS_ver_12.84
_cell_angle_alpha 90
_cell_angle_beta 113.590(4)
_cell_angle_gamma 90
_cell_formula_units_Z 2
_cell_length_a 11.4789(4)
_cell_length_b 15.9713(4)
_cell_length_c 11.9427(4)
_cell_measurement_reflns_used 10319
_cell_measurement_temperature 110
_cell_measurement_theta_max 30.4593
_cell_measurement_theta_min 3.7769
_cell_volume 2006.52(13)
_computing_cell_refinement 'DENZO/SCALEPACK (Otwinowski & Minor, 1997)'
_computing_data_collection 'COLLECT (Nonius, 1997-2001).'
_computing_data_reduction 'DENZO/SCALEPACK (Otwinowski & Minor, 1997)'
_computing_molecular_graphics 'CAMERON (Watkin et al., 1996)'
_computing_publication_material 'CRYSTALS (Betteridge et al., 2003)'
_computing_structure_refinement 'CRYSTALS (Betteridge et al., 2003)'
_computing_structure_solution 'USER DEFINED STRUCTURE SOLUTION'
_diffrn_ambient_temperature 110
_diffrn_measured_fraction_theta_full 0.993
_diffrn_measured_fraction_theta_max 0.871
_diffrn_measurement_device_type 'Nonius KappaCCD'
_diffrn_measurement_method \w
_diffrn_radiation_monochromator graphite
_diffrn_radiation_type 'Mo K\a'
_diffrn_radiation_wavelength 0.71073
_diffrn_reflns_av_R_equivalents 0.030
_diffrn_reflns_limit_h_max 13
_diffrn_reflns_limit_h_min -13
_diffrn_reflns_limit_k_max 22
_diffrn_reflns_limit_k_min -22
_diffrn_reflns_limit_l_max 15
_diffrn_reflns_limit_l_min -16
_diffrn_reflns_number 15867
_diffrn_reflns_theta_full 25.302
_diffrn_reflns_theta_max 30.484
_diffrn_reflns_theta_min 3.785
_diffrn_standards_number 0
_exptl_absorpt_coefficient_mu 2.547
_exptl_absorpt_correction_T_max 0.78
_exptl_absorpt_correction_T_min 0.78
_exptl_absorpt_correction_type multi-scan
_exptl_absorpt_process_details 'DENZO/SCALEPACK (Otwinowski & Minor, 1997)'
_exptl_crystal_colour colorless
_exptl_crystal_density_diffrn 2.608
_exptl_crystal_description block
_exptl_crystal_F_000 1520
_exptl_crystal_size_max 0.303
_exptl_crystal_size_mid 0.257
_exptl_crystal_size_min 0.138
_refine_diff_density_max 0.88
_refine_diff_density_min -0.70
_refine_ls_extinction_coef 16.3(18)
_refine_ls_extinction_method 'Larson (1970), Equation 22'
_refine_ls_goodness_of_fit_ref 0.8848
_refine_ls_hydrogen_treatment noref
_refine_ls_matrix_type full
_refine_ls_number_parameters 272
_refine_ls_number_reflns 3681
_refine_ls_number_restraints 0
_refine_ls_R_factor_all 0.0340
_refine_ls_R_factor_gt 0.0227
_refine_ls_shift/su_max 0.001588
_refine_ls_structure_factor_coef Fsqd
_refine_ls_weighting_details
;
 Method, part 1, Chebychev polynomial, (Watkin, 1994, Prince, 1982) 
 [weight] = 1.0/[A~0~*T~0~(x)+A~1~*T~1~(x) ... +A~n-1~]*T~n-1~(x)] 
 where A~i~ are the Chebychev coefficients listed below and x= Fcalc/Fmax 
 Method = Robust Weighting (Prince, 1982) 
 W = [weight] * [1-(deltaF/6*sigmaF)^2^]^2^ 
 A~i~ are: 
 0.149E+05 -0.149E+05 0.188E+05 -0.521E+04 0.403E+04 
;
_refine_ls_weighting_scheme calc
_refine_ls_wR_factor_all 0.0687
_refine_ls_wR_factor_gt 0.0560
_refine_ls_wR_factor_ref 0.0560
_reflns_limit_h_max 13
_reflns_limit_h_min -13
_reflns_limit_k_max 22
_reflns_limit_k_min 0
_reflns_limit_l_max 16
_reflns_limit_l_min 0
_reflns_number_gt 3681
_reflns_number_total 5325
_reflns_threshold_expression I>3.0\s(I)
_oxford_diffrn_Wilson_B_factor 0.00
_oxford_diffrn_Wilson_scale 0.00
_oxford_refine_ls_scale 1.942(9)
_oxford_structure_analysis_title '12041205 Compound X'
_cod_data_source_file ic800572g-file002_7.cif
_cod_data_source_block x0317_compound-7
_cod_depositor_comments
;
The following automatic conversions were performed:
'_symmetry_cell_setting' value 'Monoclinic' changed to 'monoclinic'
according to '/home/saulius/struct/CIF-dictionaries/cif_core.dic'
dictionary named 'cif_core.dic' version 2.4.1 from 2010-06-29.

Automatic conversion script
Id: cif_fix_enum 1527 2010-12-29 10:47:43Z saulius 
;
_cod_original_cell_volume 2006.52(12)
_cod_original_sg_symbol_H-M 'P 1 21/c 1 '
_cod_database_code 4305596

loop_
_symmetry_equiv_pos_as_xyz
x,y,z
-x,-y,-z
-x,y+1/2,-z+1/2
x,-y+1/2,z+1/2

loop_
_atom_site_label
_atom_site_type_symbol
_atom_site_fract_x
_atom_site_fract_y
_atom_site_fract_z
_atom_site_U_iso_or_equiv
_atom_site_occupancy
_atom_site_adp_type
_atom_site_refinement_flags_posn
_atom_site_refinement_flags_adp
_atom_site_refinement_flags_occupancy
_atom_site_disorder_assembly
_atom_site_disorder_group
_atom_site_attached_hydrogens
Mo1 Mo 0.17314(3) 0.440928(19) 0.24126(3) 0.0085 1.0000 Uani . . . . . .
Mo2 Mo 0.20785(3) 0.569005(19) 0.46330(3) 0.0081 1.0000 Uani . . . . . .
Mo3 Mo 0.48336(3) 0.654283(19) 0.62114(3) 0.0080 1.0000 Uani . . . . . .
Mo4 Mo 0.44950(3) 0.544477(18) 0.35753(3) 0.0073 1.0000 Uani . . . . . .
Na1 Na 0.36460(16) 0.49739(11) 0.02413(15) 0.0168 1.0000 Uani . . . . . .
O1 O 0.0367(3) 0.49506(18) 0.1573(2) 0.0148 1.0000 Uani . . . . . .
O2 O 0.1319(3) 0.33662(17) 0.2227(3) 0.0144 1.0000 Uani . . . . . .
O3 O 0.1732(3) 0.45436(16) 0.3998(2) 0.0105 1.0000 Uani . . . . . .
O4 O 0.3722(2) 0.42014(16) 0.3305(2) 0.0096 1.0000 Uani . . . . . .
O5 O 0.2715(2) 0.56197(15) 0.3057(2) 0.0085 1.0000 Uani . . . . . .
O6 O 0.0723(3) 0.61803(17) 0.3656(2) 0.0129 1.0000 Uani . . . . . .
O7 O 0.1849(3) 0.55241(17) 0.5949(2) 0.0128 1.0000 Uani . . . . . .
O8 O 0.3110(2) 0.66925(16) 0.5075(2) 0.0099 1.0000 Uani . . . . . .
O9 O 0.4112(2) 0.52697(15) 0.5435(2) 0.0088 1.0000 Uani . . . . . .
O10 O 0.4564(3) 0.64820(17) 0.7525(2) 0.0140 1.0000 Uani . . . . . .
O11 O 0.5483(3) 0.75168(17) 0.6271(2) 0.0137 1.0000 Uani . . . . . .
O12 O 0.5035(3) 0.63890(17) 0.4347(2) 0.0113 1.0000 Uani . . . . . .
O13 O 0.4715(3) 0.55464(16) 0.2250(2) 0.0112 1.0000 Uani . . . . . .
O14 O 0.2053(3) 0.5090(3) -0.1639(3) 0.0364 1.0000 Uani . . . . . .
O15 O 0.5121(3) 0.39827(18) 0.0162(3) 0.0186 1.0000 Uani . . . . . .
F1 F 0.2280(2) 0.45048(15) 0.1036(2) 0.0141 1.0000 Uani . . . . . .
N1 N 0.1233(3) 0.6871(2) 0.1534(3) 0.0169 1.0000 Uani . . . . . .
N2 N -0.1885(6) 0.7688(5) -0.0688(6) 0.0147 0.5000 Uani . . . . . .
N3 N -0.1880(7) 0.8073(5) -0.0307(6) 0.0131 0.5000 Uani . . . . . .
C1 C -0.0171(4) 0.7033(3) 0.1040(4) 0.0230 1.0000 Uani . . . . . .
C2 C -0.0541(4) 0.7784(3) 0.0206(4) 0.0178 1.0000 Uani . . . . . .
C3 C 0.1686(4) 0.6632(3) 0.0565(4) 0.0205 1.0000 Uani . . . . . .
C4 C 0.2007(4) 0.7563(3) 0.2310(4) 0.0197 1.0000 Uani . . . . . .
C5 C -0.2812(4) 0.7410(3) -0.0312(5) 0.0299 1.0000 Uani . . . . . .
C6 C -0.2239(4) 0.8494(3) -0.1468(4) 0.0194 1.0000 Uani . . . . . .
H1 H 0.1130 0.4963 -0.2003 0.0397 1.0000 Uiso . . . . . .
H2 H 0.2345 0.5241 -0.2301 0.0397 1.0000 Uiso . . . . . .
H3 H 0.5674 0.3819 0.1017 0.0214 1.0000 Uiso . . . . . .
H4 H 0.4675 0.3479 -0.0310 0.0214 1.0000 Uiso . . . . . .
H5 H 0.1382 0.6370 0.2079 0.0188 1.0000 Uiso . . . . . .
H6 H -0.0583 0.6535 0.0591 0.0258 1.0000 Uiso . . . . . .
H7 H -0.0394 0.7126 0.1733 0.0261 1.0000 Uiso . . . . . .
H8 H 0.0037 0.7824 -0.0246 0.0192 0.5000 Uiso . . . . . .
H9 H -0.0453 0.8306 0.0693 0.0192 0.5000 Uiso . . . . . .
H10 H -0.0306 0.7653 -0.0503 0.0192 0.5000 Uiso . . . . . .
H11 H -0.0007 0.8265 0.0674 0.0192 0.5000 Uiso . . . . . .
H12 H -0.1845 0.7241 -0.1270 0.0176 0.5000 Uiso . . . . . .
H13 H -0.1929 0.8512 0.0266 0.0158 0.5000 Uiso . . . . . .
H14 H 0.1138 0.6186 0.0074 0.0309 1.0000 Uiso . . . . . .
H15 H 0.1630 0.7113 0.0069 0.0312 1.0000 Uiso . . . . . .
H16 H 0.2568 0.6441 0.0958 0.0309 1.0000 Uiso . . . . . .
H17 H 0.2890 0.7378 0.2731 0.0289 1.0000 Uiso . . . . . .
H18 H 0.1682 0.7710 0.2911 0.0293 1.0000 Uiso . . . . . .
H19 H 0.1991 0.8039 0.1808 0.0293 1.0000 Uiso . . . . . .
H20 H -0.2612 0.7220 0.0545 0.0343 0.5000 Uiso . . . . . .
H21 H -0.2761 0.6915 -0.0811 0.0343 0.5000 Uiso . . . . . .
H22 H -0.3701 0.7638 -0.0672 0.0343 0.5000 Uiso . . . . . .
H23 H -0.2886 0.7804 0.0302 0.0343 0.5000 Uiso . . . . . .
H24 H -0.2587 0.6836 0.0064 0.0343 0.5000 Uiso . . . . . .
H25 H -0.3654 0.7374 -0.1033 0.0343 0.5000 Uiso . . . . . .
H26 H -0.1704 0.9004 -0.1372 0.0210 0.5000 Uiso . . . . . .
H27 H -0.3162 0.8672 -0.1776 0.0210 0.5000 Uiso . . . . . .
H28 H -0.2139 0.8111 -0.2086 0.0210 0.5000 Uiso . . . . . .
H29 H -0.1672 0.8570 -0.1912 0.0210 0.5000 Uiso . . . . . .
H30 H -0.2166 0.8989 -0.0932 0.0210 0.5000 Uiso . . . . . .
H31 H -0.3150 0.8455 -0.2090 0.0210 0.5000 Uiso . . . . . .

loop_
_atom_site_aniso_label
_atom_site_aniso_U_11
_atom_site_aniso_U_22
_atom_site_aniso_U_33
_atom_site_aniso_U_23
_atom_site_aniso_U_13
_atom_site_aniso_U_12
Mo1 0.00905(15) 0.00851(14) 0.00804(13) -0.00096(10) 0.00365(11) -0.00056(10)
Mo2 0.00946(15) 0.00787(13) 0.00783(13) -0.00038(10) 0.00447(11) 0.00104(11)
Mo3 0.00987(15) 0.00647(13) 0.00813(13) -0.00069(9) 0.00404(10) 0.00067(10)
Mo4 0.00871(15) 0.00670(13) 0.00706(13) 0.00073(10) 0.00363(10) 0.00024(10)
Na1 0.0191(8) 0.0187(8) 0.0155(7) -0.0020(6) 0.0099(6) -0.0028(6)
O1 0.0120(13) 0.0189(13) 0.0124(12) -0.0010(11) 0.0039(10) 0.0035(11)
O2 0.0164(14) 0.0117(13) 0.0175(13) -0.0025(10) 0.0094(11) -0.0032(10)
O3 0.0144(13) 0.0076(11) 0.0106(11) -0.0005(9) 0.0063(10) 0.0011(9)
O4 0.0095(12) 0.0096(11) 0.0098(11) 0.0001(9) 0.0041(9) 0.0011(9)
O5 0.0082(12) 0.0087(11) 0.0096(11) 0.0009(9) 0.0046(9) 0.0009(9)
O6 0.0125(13) 0.0132(13) 0.0130(12) 0.0008(10) 0.0051(10) 0.0027(10)
O7 0.0156(14) 0.0126(13) 0.0113(12) -0.0013(10) 0.0064(10) -0.0001(10)
O8 0.0102(12) 0.0090(11) 0.0103(11) -0.0017(9) 0.0040(9) 0.0007(9)
O9 0.0109(12) 0.0068(11) 0.0093(11) 0.0000(9) 0.0045(9) 0.0006(9)
O10 0.0149(14) 0.0152(13) 0.0116(12) 0.0007(10) 0.0049(10) 0.0017(10)
O11 0.0165(13) 0.0085(12) 0.0153(13) -0.0013(10) 0.0055(11) -0.0010(10)
O12 0.0126(13) 0.0122(12) 0.0099(12) 0.0020(9) 0.0055(10) 0.0010(10)
O13 0.0124(13) 0.0130(12) 0.0090(11) 0.0007(10) 0.0050(10) -0.0009(10)
O14 0.0185(17) 0.072(3) 0.0185(16) 0.0052(17) 0.0077(13) -0.0062(17)
O15 0.0278(16) 0.0134(13) 0.0146(14) -0.0018(10) 0.0083(12) -0.0040(12)
F1 0.0158(12) 0.0183(11) 0.0110(10) -0.0007(8) 0.0082(9) -0.0015(9)
N1 0.0203(18) 0.0126(15) 0.0152(16) 0.0061(12) 0.0043(13) -0.0013(13)
N2 0.012(3) 0.020(4) 0.012(3) -0.004(3) 0.004(3) -0.001(3)
N3 0.018(4) 0.010(3) 0.013(3) -0.006(3) 0.008(3) -0.002(3)
C1 0.017(2) 0.031(2) 0.019(2) 0.0081(17) 0.0058(17) -0.0065(17)
C2 0.0114(19) 0.0151(18) 0.023(2) -0.0012(15) 0.0033(15) -0.0006(14)
C3 0.025(2) 0.0157(19) 0.020(2) 0.0049(15) 0.0082(16) 0.0052(16)
C4 0.025(2) 0.0137(18) 0.0161(19) 0.0044(15) 0.0035(16) -0.0027(15)
C5 0.017(2) 0.017(2) 0.055(3) 0.002(2) 0.014(2) -0.0011(17)
C6 0.020(2) 0.0140(18) 0.0184(19) -0.0046(15) 0.0020(15) 0.0043(15)

loop_
_atom_type_symbol
_atom_type_scat_dispersion_real
_atom_type_scat_dispersion_imag
_atom_type_scat_Cromer_Mann_a1
_atom_type_scat_Cromer_Mann_b1
_atom_type_scat_Cromer_Mann_a2
_atom_type_scat_Cromer_Mann_b2
_atom_type_scat_Cromer_Mann_a3
_atom_type_scat_Cromer_Mann_b3
_atom_type_scat_Cromer_Mann_a4
_atom_type_scat_Cromer_Mann_b4
_atom_type_scat_Cromer_Mann_c
_atom_type_scat_source
Mo -1.6832 0.6857 3.7025 0.2772 17.2356 1.0958 12.8876 11.0040 3.7429 61.6584 4.3875 'International Tables Vol C 4.2.6.8 and 6.1.1.4'
O 0.0106 0.0060 3.0485 13.2771 2.2868 5.7011 1.5463 0.3239 0.8670 32.9089 0.2508 'International Tables Vol C 4.2.6.8 and 6.1.1.4'
S 0.1246 0.1234 6.9053 1.4679 5.2034 22.2151 1.4379 0.2536 1.5863 56.1720 0.8669 'International Tables Vol C 4.2.6.8 and 6.1.1.4'
C 0.0033 0.0016 2.3100 20.8439 1.0200 10.2075 1.5886 0.5687 0.8650 51.6512 0.2156 'International Tables Vol C 4.2.6.8 and 6.1.1.4'
N 0.0061 0.0033 12.2126 0.0057 3.1322 9.8933 2.0125 28.9975 1.1663 0.5826 -11.5290 'International Tables Vol C 4.2.6.8 and 6.1.1.4'
H 0.0000 0.0000 0.4930 10.5109 0.3229 26.1257 0.1402 3.1424 0.0408 57.7998 0.0030 'International Tables Vol C 4.2.6.8 and 6.1.1.4'
F 0.0171 0.0103 3.5392 10.2825 2.6412 4.2944 1.5170 0.2615 1.0243 26.1476 0.2776 'International Tables Vol C 4.2.6.8 and 6.1.1.4'
Na 0.0362 0.0249 4.7626 3.2850 3.1736 8.8422 1.2674 0.3136 1.1128 129.4240 0.6760 'International Tables Vol C 4.2.6.8 and 6.1.1.4'

loop_
_geom_angle_atom_site_label_1
_geom_angle_site_symmetry_1
_geom_angle_atom_site_label_2
_geom_angle_site_symmetry_2
_geom_angle_atom_site_label_3
_geom_angle_site_symmetry_3
_geom_angle
_geom_angle_publ_flag
Mo2 . Mo1 . Mo4 . 64.115(10) yes
Mo2 . Mo1 . O1 . 86.83(9) yes
Mo4 . Mo1 . O1 . 119.01(10) yes
Mo2 . Mo1 . O2 . 130.72(9) yes
Mo4 . Mo1 . O2 . 134.25(10) yes
O1 . Mo1 . O2 . 105.81(14) yes
Mo2 . Mo1 . O3 . 33.47(8) yes
Mo4 . Mo1 . O3 . 84.77(8) yes
O1 . Mo1 . O3 . 99.26(12) yes
O2 . Mo1 . O3 . 97.31(12) yes
Mo2 . Mo1 . O4 . 86.15(7) yes
Mo4 . Mo1 . O4 . 38.64(7) yes
O1 . Mo1 . O4 . 156.58(12) yes
O2 . Mo1 . O4 . 95.66(12) yes
O3 . Mo1 . O4 . 86.94(11) yes
Mo2 . Mo1 . O5 . 44.55(7) yes
Mo4 . Mo1 . O5 . 32.64(7) yes
O1 . Mo1 . O5 . 89.00(12) yes
O2 . Mo1 . O5 . 164.70(11) yes
O3 . Mo1 . O5 . 76.07(10) yes
Mo2 . Mo1 . F1 . 130.66(7) yes
Mo4 . Mo1 . F1 . 75.16(7) yes
O1 . Mo1 . F1 . 89.73(12) yes
O2 . Mo1 . F1 . 97.47(11) yes
O3 . Mo1 . F1 . 159.90(10) yes
O4 . Mo1 . O5 . 70.48(10) yes
O4 . Mo1 . F1 . 78.11(10) yes
O5 . Mo1 . F1 . 86.22(9) yes
Mo1 . Mo2 . Mo3 . 120.602(13) yes
Mo1 . Mo2 . Mo4 . 59.357(9) yes
Mo3 . Mo2 . Mo4 . 61.971(10) yes
Mo1 . Mo2 . O3 . 32.40(8) yes
Mo3 . Mo2 . O3 . 127.83(8) yes
Mo4 . Mo2 . O3 . 79.82(8) yes
Mo1 . Mo2 . O5 . 43.02(6) yes
Mo3 . Mo2 . O5 . 86.59(6) yes
Mo4 . Mo2 . O5 . 29.96(6) yes
O3 . Mo2 . O5 . 73.55(10) yes
Mo1 . Mo2 . O6 . 87.15(9) yes
Mo3 . Mo2 . O6 . 127.46(9) yes
Mo4 . Mo2 . O6 . 116.07(9) yes
O3 . Mo2 . O6 . 100.05(12) yes
O5 . Mo2 . O6 . 87.92(11) yes
Mo1 . Mo2 . O7 . 129.63(9) yes
Mo3 . Mo2 . O7 . 90.22(9) yes
Mo4 . Mo2 . O7 . 138.42(9) yes
O3 . Mo2 . O7 . 97.38(12) yes
O5 . Mo2 . O7 . 165.28(11) yes
Mo1 . Mo2 . O8 . 127.30(8) yes
Mo3 . Mo2 . O8 . 31.88(8) yes
Mo4 . Mo2 . O8 . 72.78(8) yes
O3 . Mo2 . O8 . 152.31(11) yes
O5 . Mo2 . O8 . 84.39(10) yes
Mo1 . Mo2 . O9 . 85.79(6) yes
Mo3 . Mo2 . O9 . 43.56(6) yes
Mo4 . Mo2 . O9 . 43.99(6) yes
O3 . Mo2 . O9 . 84.32(10) yes
O5 . Mo2 . O9 . 73.42(9) yes
O6 . Mo2 . O7 . 105.32(13) yes
O6 . Mo2 . O8 . 95.58(12) yes
O7 . Mo2 . O8 . 100.35(12) yes
O6 . Mo2 . O9 . 158.90(11) yes
O7 . Mo2 . O9 . 94.45(11) yes
O8 . Mo2 . O9 . 73.29(10) yes
Mo2 . Mo3 . O4 2_666 115.70(8) yes
Mo2 . Mo3 . Mo4 . 62.371(10) yes
O4 2_666 Mo3 . Mo4 . 74.49(8) yes
Mo2 . Mo3 . O8 . 32.27(8) yes
O4 2_666 Mo3 . O8 . 143.99(11) yes
Mo4 . Mo3 . O8 . 73.28(8) yes
Mo2 . Mo3 . O9 . 43.35(7) yes
O4 2_666 Mo3 . O9 . 72.39(10) yes
Mo4 . Mo3 . O9 . 44.27(7) yes
O8 . Mo3 . O9 . 73.45(10) yes
Mo2 . Mo3 . O10 . 90.95(9) yes
O4 2_666 Mo3 . O10 . 97.99(12) yes
Mo4 . Mo3 . O10 . 143.11(9) yes
O8 . Mo3 . O10 . 98.14(12) yes
O9 . Mo3 . O10 . 98.85(11) yes
Mo2 . Mo3 . O11 . 135.06(9) yes
O4 2_666 Mo3 . O11 . 103.84(12) yes
Mo4 . Mo3 . O11 . 112.54(9) yes
O8 . Mo3 . O11 . 103.00(12) yes
O9 . Mo3 . O11 . 156.81(11) yes
Mo2 . Mo3 . O12 . 81.29(7) yes
O4 2_666 Mo3 . O12 . 79.64(10) yes
Mo4 . Mo3 . O12 . 26.68(7) yes
O8 . Mo3 . O12 . 78.81(10) yes
O9 . Mo3 . O12 . 70.94(9) yes
O10 . Mo3 . O11 . 104.34(13) yes
O10 . Mo3 . O12 . 169.79(12) yes
O11 . Mo3 . O12 . 85.87(11) yes
Mo1 . Mo4 . Mo3 . 111.580(12) yes
Mo1 . Mo4 . Mo2 . 56.529(9) yes
Mo3 . Mo4 . Mo2 . 55.659(9) yes
Mo1 . Mo4 . O9 2_666 112.12(8) yes
Mo3 . Mo4 . O9 2_666 88.78(8) yes
Mo2 . Mo4 . O9 2_666 115.22(8) yes
Mo1 . Mo4 . O4 . 38.20(7) yes
Mo3 . Mo4 . O4 . 119.42(7) yes
Mo2 . Mo4 . O4 . 79.52(7) yes
O9 2_666 Mo4 . O4 . 74.76(10) yes
Mo1 . Mo4 . O5 . 38.90(7) yes
Mo3 . Mo4 . O5 . 86.40(8) yes
Mo2 . Mo4 . O5 . 36.71(7) yes
O9 2_666 Mo4 . O5 . 143.36(11) yes
O4 . Mo4 . O5 . 76.20(10) yes
Mo1 . Mo4 . O9 . 80.52(6) yes
Mo3 . Mo4 . O9 . 39.96(6) yes
Mo2 . Mo4 . O9 . 39.54(6) yes
O9 2_666 Mo4 . O9 . 77.46(11) yes
O4 . Mo4 . O9 . 79.46(9) yes
Mo1 . Mo4 . O12 . 136.29(9) yes
Mo3 . Mo4 . O12 . 37.00(9) yes
Mo2 . Mo4 . O12 . 82.99(9) yes
O9 2_666 Mo4 . O12 . 98.90(12) yes
O4 . Mo4 . O12 . 156.39(11) yes
Mo1 . Mo4 . O13 . 97.45(9) yes
Mo3 . Mo4 . O13 . 141.70(9) yes
Mo2 . Mo4 . O13 . 139.17(9) yes
O9 2_666 Mo4 . O13 . 103.28(12) yes
O4 . Mo4 . O13 . 98.87(11) yes
O5 . Mo4 . O9 . 75.67(10) yes
O5 . Mo4 . O12 . 98.79(12) yes
O9 . Mo4 . O12 . 76.95(10) yes
O5 . Mo4 . O13 . 102.84(12) yes
O9 . Mo4 . O13 . 177.96(11) yes
O12 . Mo4 . O13 . 104.73(12) yes
O15 2_665 Na1 . Na1 2_665 43.93(9) yes
O15 2_665 Na1 . O13 . 79.99(11) yes
Na1 2_665 Na1 . O13 . 91.37(9) yes
O15 2_665 Na1 . O14 . 92.96(14) yes
Na1 2_665 Na1 . O14 . 105.14(12) yes
O13 . Na1 . O14 . 147.98(15) yes
O15 2_665 Na1 . O15 . 88.10(12) yes
Na1 2_665 Na1 . O15 . 44.17(8) yes
O13 . Na1 . O15 . 102.06(11) yes
O14 . Na1 . O15 . 108.94(15) yes
O15 2_665 Na1 . F1 . 153.37(12) yes
Na1 2_665 Na1 . F1 . 156.77(12) yes
O13 . Na1 . F1 . 82.50(10) yes
O14 . Na1 . F1 . 91.33(12) yes
O15 . Na1 . F1 . 115.22(12) yes
Mo2 . O3 . Mo1 . 114.14(13) yes
Mo4 . O4 . Mo1 . 103.16(11) yes
Mo4 . O4 . Mo3 2_666 105.71(12) yes
Mo1 . O4 . Mo3 2_666 150.24(14) yes
Mo2 . O5 . Mo1 . 92.43(9) yes
Mo2 . O5 . Mo4 . 113.33(11) yes
Mo1 . O5 . Mo4 . 108.45(11) yes
Mo2 . O8 . Mo3 . 115.85(13) yes
Mo3 . O9 . Mo2 . 93.10(9) yes
Mo3 . O9 . Mo4 . 95.77(9) yes
Mo2 . O9 . Mo4 . 96.47(9) yes
Mo3 . O9 . Mo4 2_666 101.72(11) yes
Mo2 . O9 . Mo4 2_666 154.44(14) yes
Mo4 . O9 . Mo4 2_666 102.54(11) yes
Mo3 . O12 . Mo4 . 116.31(13) yes
Na1 . O13 . Mo4 . 133.27(14) yes
Na1 . O15 . Na1 2_665 91.90(12) yes
Na1 . F1 . Mo1 . 151.06(13) yes
C1 . N1 . C3 . 113.0(3) yes
C1 . N1 . C4 . 113.3(3) yes
C3 . N1 . C4 . 111.5(3) yes
C2 . N2 . C5 . 120.7(6) yes
C2 . N2 . C6 . 107.0(5) yes
C5 . N2 . C6 . 114.4(6) yes
C2 . N3 . C5 . 113.6(5) yes
C2 . N3 . C6 . 113.0(5) yes
C5 . N3 . C6 . 113.3(5) yes
N1 . C1 . C2 . 111.8(3) yes
C1 . C2 . N2 . 109.2(4) yes
C1 . C2 . N3 . 119.4(4) yes
N2 . C2 . N3 . 29.8(3) yes
N3 . C5 . N2 . 30.3(4) yes
N2 . C6 . N3 . 29.4(3) yes

loop_
_geom_bond_atom_site_label_1
_geom_bond_site_symmetry_1
_geom_bond_atom_site_label_2
_geom_bond_site_symmetry_2
_geom_bond_distance
_geom_bond_publ_flag
Mo1 . O1 . 1.717(3) yes
Mo1 . O2 . 1.722(3) yes
Mo1 . O3 . 1.905(3) yes
Mo1 . O4 . 2.126(3) yes
Mo1 . O5 . 2.216(2) yes
Mo1 . F1 . 1.988(2) yes
Mo2 . O3 . 1.961(3) yes
Mo2 . O5 . 2.278(3) yes
Mo2 . O6 . 1.715(3) yes
Mo2 . O7 . 1.715(3) yes
Mo2 . O8 . 1.935(3) yes
Mo2 . O9 . 2.242(3) yes
Mo3 . O4 2_666 1.931(3) yes
Mo3 . O8 . 1.914(3) yes
Mo3 . O9 . 2.251(3) yes
Mo3 . O10 . 1.719(3) yes
Mo3 . O11 . 1.714(3) yes
Mo3 . O12 . 2.341(3) yes
Mo4 . O9 2_666 1.935(3) yes
Mo4 . O4 . 2.146(3) yes
Mo4 . O5 . 1.903(3) yes
Mo4 . O9 . 2.446(3) yes
Mo4 . O12 . 1.747(3) yes
Mo4 . O13 . 1.707(3) yes
Na1 . O15 2_665 2.358(3) yes
Na1 . O13 . 2.396(3) yes
Na1 . O14 . 2.266(4) yes
Na1 . O15 . 2.347(4) yes
Na1 . F1 . 2.261(3) yes
O14 . H1 . 0.993 no
O14 . H2 . 1.003 no
O15 . H3 . 0.997 no
O15 . H4 . 0.998 no
N1 . C1 . 1.501(6) yes
N1 . C3 . 1.496(6) yes
N1 . C4 . 1.486(5) yes
N1 . H5 . 1.003 no
N2 . C2 . 1.491(8) yes
N2 . C5 . 1.383(8) yes
N2 . C6 . 1.545(8) yes
N2 . H12 . 1.011 no
N3 . C2 . 1.483(8) yes
N3 . C5 . 1.503(8) yes
N3 . C6 . 1.445(8) yes
N3 . H13 . 0.995 no
C1 . C2 . 1.507(6) yes
C1 . H6 . 0.970 no
C1 . H7 . 0.970 no
C2 . H8 . 1.010 no
C2 . H9 . 0.998 no
C2 . H10 . 1.008 no
C2 . H11 . 1.003 no
C3 . H14 . 0.975 no
C3 . H15 . 0.955 no
C3 . H16 . 0.979 no
C4 . H17 . 0.980 no
C4 . H18 . 0.961 no
C4 . H19 . 0.964 no
C5 . H20 . 1.003 no
C5 . H21 . 1.005 no
C5 . H22 . 1.004 no
C5 . H23 . 0.996 no
C5 . H24 . 1.007 no
C5 . H25 . 1.006 no
C6 . H26 . 0.997 no
C6 . H27 . 1.013 no
C6 . H28 . 1.000 no
C6 . H29 . 0.997 no
C6 . H30 . 0.999 no
C6 . H31 . 1.014 no
H8 . H10 . 0.477 no
H9 . H11 . 0.525 no
H22 . H25 . 0.621 no
H27 . H31 . 0.516 no

loop_
_geom_hbond_atom_site_label_D
_geom_hbond_site_symmetry_D
_geom_hbond_atom_site_label_H
_geom_hbond_site_symmetry_H
_geom_hbond_atom_site_label_A
_geom_hbond_site_symmetry_A
_geom_hbond_angle_DHA
_geom_hbond_distance_DH
_geom_hbond_distance_HA
_geom_hbond_distance_DA
_geom_hbond_publ_flag
O14 . H1 . O1 2_565 139 0.99 1.99 2.812(2) yes
O14 . H2 . O7 1_554 147 1.00 1.99 2.880(2) yes
O15 . H3 . O10 2_666 137 1.00 1.93 2.740(2) yes
O15 . H4 . O11 3_645 155 1.00 1.88 2.818(2) yes
N1 . H5 . O5 . 141 1.00 1.93 2.778(2) yes
N2 . H12 . O2 2_565 161 1.01 1.78 2.756(2) yes
N3 . H12 . O2 2_565 158 1.77 1.78 3.486(2) yes
N2 . H13 . O3 3_555 162 1.75 1.84 3.550(2) yes
N3 . H13 . O3 3_555 158 1.00 1.84 2.788(2) yes
N2 . H22 . O12 4_464 131 2.09 2.13 3.846(2) yes
